data_7134535
loop_
_publ_author_name
'Wei, Ying'
'Zhou, Jie'
'Zhou, Lin'
'Wei, Zhenhong'

_publ_section_title
;
 Three antimony-based organic--inorganic hybrid perovskites
 (1,4-3.2.2-H2dabcn)SbX5 (X = Cl, Br, I) show progressively decreasing
 phase transition temperatures and bandgaps
;
_journal_issue 47
_journal_name_full 'Chemical Communications'
_journal_page_first 8600
_journal_page_last 8603
_journal_paper_doi 10.1039/D5CC01861G
_journal_volume 61
_journal_year 2025
_chemical_formula_moiety 'I10 Sb2, 2(C7 N2)'
_chemical_formula_sum 'C14 I10 N4 Sb2'
_chemical_formula_weight 1736.70
_space_group_crystal_system orthorhombic
_space_group_IT_number 62
_space_group_name_Hall '-P 2ac 2n'
_space_group_name_H-M_alt 'P n m a'
_atom_sites_solution_primary dual
_audit_creation_date 2025-01-12
_audit_creation_method
;
Olex2 1.5
(compiled 2022.04.07 svn.rca3783a0 for OlexSys, GUI svn.r6498)
;
_audit_update_record
;
2025-03-27 deposited with the CCDC.	2025-05-09 downloaded from the CCDC.
;
_cell_angle_alpha 90
_cell_angle_beta 90
_cell_angle_gamma 90
_cell_formula_units_Z 2
_cell_length_a 14.8988(7)
_cell_length_b 9.1960(4)
_cell_length_c 13.1209(6)
_cell_measurement_reflns_used 6963
_cell_measurement_temperature 293(2)
_cell_measurement_theta_max 30.565
_cell_measurement_theta_min 3.021
_cell_volume 1797.69(14)
_computing_molecular_graphics 'Olex2 1.5 (Dolomanov et al., 2009)'
_computing_publication_material 'Olex2 1.5 (Dolomanov et al., 2009)'
_computing_structure_refinement 'SHELXL 2018/3 (Sheldrick, 2015)'
_computing_structure_solution 'SHELXT 2018/2 (Sheldrick, 2018)'
_diffrn_ambient_temperature 293(2)
_diffrn_measured_fraction_theta_full 0.998
_diffrn_measured_fraction_theta_max 0.780
_diffrn_measurement_device_type 'multiwire proportional'
_diffrn_measurement_method 'phi and omega scans'
_diffrn_radiation_monochromator graphite
_diffrn_radiation_type MoK\a
_diffrn_radiation_wavelength 0.71073
_diffrn_reflns_av_R_equivalents 0.0278
_diffrn_reflns_av_unetI/netI 0.0220
_diffrn_reflns_Laue_measured_fraction_full 0.998
_diffrn_reflns_Laue_measured_fraction_max 0.780
_diffrn_reflns_limit_h_max 18
_diffrn_reflns_limit_h_min -16
_diffrn_reflns_limit_k_max 11
_diffrn_reflns_limit_k_min -10
_diffrn_reflns_limit_l_max 16
_diffrn_reflns_limit_l_min -14
_diffrn_reflns_number 11564
_diffrn_reflns_point_group_measured_fraction_full 0.998
_diffrn_reflns_point_group_measured_fraction_max 0.780
_diffrn_reflns_theta_full 25.242
_diffrn_reflns_theta_max 30.988
_diffrn_reflns_theta_min 3.031
_exptl_absorpt_coefficient_mu 10.095
_exptl_absorpt_correction_type none
_exptl_crystal_density_diffrn 3.172
_exptl_crystal_description Block
_exptl_crystal_F_000 1488
_exptl_crystal_size_max 0.03
_exptl_crystal_size_mid 0.02
_exptl_crystal_size_min 0.01
_refine_diff_density_max 1.467
_refine_diff_density_min -1.697
_refine_diff_density_rms 0.228
_refine_ls_extinction_method none
_refine_ls_goodness_of_fit_ref 1.056
_refine_ls_hydrogen_treatment undef
_refine_ls_matrix_type full
_refine_ls_number_parameters 76
_refine_ls_number_reflns 2358
_refine_ls_number_restraints 58
_refine_ls_restrained_S_all 1.074
_refine_ls_R_factor_all 0.0559
_refine_ls_R_factor_gt 0.0457
_refine_ls_shift/su_max 0.000
_refine_ls_shift/su_mean 0.000
_refine_ls_structure_factor_coef Fsqd
_refine_ls_weighting_details 'w=1/[\s^2^(Fo^2^)+(0.0599P)^2^+12.2422P] where P=(Fo^2^+2Fc^2^)/3'
_refine_ls_weighting_scheme calc
_refine_ls_wR_factor_gt 0.1214
_refine_ls_wR_factor_ref 0.1289
_reflns_Friedel_coverage 0.000
_reflns_number_gt 1921
_reflns_number_total 2358
_reflns_threshold_expression 'I > 2\s(I)'
_cod_data_source_file d5cc01861g2.cif
_cod_data_source_block t_CCDC1
_cod_depositor_comments 'Adding full bibliography for 7134531--7134536.cif.'
_cod_database_code 7134535
_shelx_shelxl_version_number 2018/3
_shelx_space_group_comment
;
The symmetry employed for this shelxl refinement is uniquely defined
by the following loop, which should always be used as a source of
symmetry information in preference to the above space-group names.
They are only intended as comments.
;
_olex2_refinement_description
;
1. Shared sites
{N1, C5}
{C3, N3}
2. Restrained distances
 N1-C2 = N1-C1 = N1-C3 = C4-C3
 1.5 with sigma of 0.01
3. Uiso/Uaniso restraints and constraints
C2 \\sim N1 \\sim C3 \\sim C4 \\sim C1: within 2A with sigma of 0.01 and sigma
for terminal atoms of 0.02 within 2A
Uanis(N1) \\sim Ueq, Uanis(C2) \\sim Ueq, Uanis(C3) \\sim Ueq, Uanis(C4) \\sim
Ueq, Uanis(C1) \\sim Ueq: with sigma of 0.01 and sigma for terminal atoms of
0.02
Uanis(N1) = Uanis(C5)
Uanis(C3) = Uanis(N3)
4. Others
 Fixed Sof: N1(0.5) C3(0.5) C5(0.5) N3(0.5)
;
_olex2_submission_special_instructions 'No special instructions were received'

loop_
_space_group_symop_operation_xyz
'x, y, z'
'-x+1/2, -y, z+1/2'
'-x, y+1/2, -z'
'x+1/2, -y+1/2, -z+1/2'
'-x, -y, -z'
'x-1/2, y, -z-1/2'
'x, -y-1/2, z'
'-x-1/2, y-1/2, z-1/2'

loop_
_atom_site_label
_atom_site_type_symbol
_atom_site_fract_x
_atom_site_fract_y
_atom_site_fract_z
_atom_site_U_iso_or_equiv
_atom_site_adp_type
_atom_site_occupancy
_atom_site_site_symmetry_order
_atom_site_calc_flag
_atom_site_refinement_flags_posn
_atom_site_refinement_flags_adp
_atom_site_refinement_flags_occupancy
_atom_site_disorder_assembly
_atom_site_disorder_group
Sb1 Sb 0.56810(4) 0.250000 0.63920(5) 0.04182(19) Uani 1 2 d S T P . .
I3 I 0.74847(5) 0.250000 0.51117(6) 0.0558(2) Uani 1 2 d S T P . .
I4 I 0.63210(5) 0.47575(8) 0.78093(5) 0.0696(2) Uani 1 1 d . . . . .
I1 I 0.39351(7) 0.250000 0.73533(9) 0.0811(3) Uani 1 2 d S T P . .
I2 I 0.500000 0.000000 0.500000 0.0920(4) Uani 1 2 d S . P . .
C4 C 0.4460(11) -0.250000 0.9488(13) 0.084(4) Uani 1 2 d DS TU P . .
N1 N 0.3208(7) -0.1034(14) 0.8660(8) 0.112(3) Uani 0.5 1 d D U P . .
C3 C 0.4060(8) -0.1064(12) 0.9223(10) 0.114(3) Uani 0.5 1 d D U P . .
C1 C 0.2590(9) -0.1735(15) 0.9434(11) 0.113(4) Uani 1 1 d D U . . .
C2 C 0.3631(10) -0.1648(17) 0.7677(10) 0.117(4) Uani 1 1 d D U . . .
C5 C 0.3208(7) -0.1034(14) 0.8660(8) 0.112(3) Uani 0.5 1 d . . P . .
N3 N 0.4060(8) -0.1064(12) 0.9223(10) 0.114(3) Uani 0.5 1 d . . P . .

loop_
_atom_site_aniso_label
_atom_site_aniso_U_11
_atom_site_aniso_U_22
_atom_site_aniso_U_33
_atom_site_aniso_U_23
_atom_site_aniso_U_13
_atom_site_aniso_U_12
Sb1 0.0418(4) 0.0461(4) 0.0376(3) 0.000 0.0008(2) 0.000
I3 0.0556(4) 0.0574(5) 0.0545(4) 0.000 0.0012(3) 0.000
I4 0.0843(5) 0.0657(4) 0.0588(4) -0.0178(3) -0.0127(3) -0.0020(3)
I1 0.0639(5) 0.0672(6) 0.1122(8) 0.000 0.0431(5) 0.000
I2 0.0883(7) 0.1009(8) 0.0867(7) -0.0465(6) -0.0159(5) -0.0152(6)
C4 0.080(6) 0.082(6) 0.091(6) 0.000 -0.024(6) 0.000
N1 0.120(5) 0.094(5) 0.123(5) 0.009(5) -0.003(5) 0.004(5)
C3 0.112(5) 0.107(6) 0.123(6) 0.013(5) -0.023(5) 0.002(5)
C1 0.114(6) 0.098(6) 0.127(7) -0.001(6) 0.029(6) 0.008(5)
C2 0.145(7) 0.101(6) 0.105(6) 0.014(6) 0.011(6) -0.006(6)
C5 0.120(5) 0.094(5) 0.123(5) 0.009(5) -0.003(5) 0.004(5)
N3 0.112(5) 0.107(6) 0.123(6) 0.013(5) -0.023(5) 0.002(5)

loop_
_atom_type_symbol
_atom_type_description
_atom_type_scat_dispersion_real
_atom_type_scat_dispersion_imag
_atom_type_scat_source
C C 0.0033 0.0016 'International Tables Vol C Tables 4.2.6.8 and 6.1.1.4'
H H 0.0000 0.0000 'International Tables Vol C Tables 4.2.6.8 and 6.1.1.4'
I I -0.4742 1.8119 'International Tables Vol C Tables 4.2.6.8 and 6.1.1.4'
N N 0.0061 0.0033 'International Tables Vol C Tables 4.2.6.8 and 6.1.1.4'
Sb Sb -0.5866 1.5461 'International Tables Vol C Tables 4.2.6.8 and 6.1.1.4'

loop_
_geom_angle_atom_site_label_1
_geom_angle_atom_site_label_2
_geom_angle_atom_site_label_3
_geom_angle
_geom_angle_site_symmetry_1
_geom_angle_site_symmetry_3
_geom_angle_publ_flag
I4 Sb1 I3 93.45(2) 7_565 . ?
I4 Sb1 I3 93.45(2) . . ?
I4 Sb1 I4 89.62(3) . 7_565 ?
I4 Sb1 I2 176.79(2) 7_565 3_656 ?
I4 Sb1 I2 176.79(2) . . ?
I4 Sb1 I2 87.438(14) 7_565 . ?
I4 Sb1 I2 87.439(14) . 3_656 ?
I1 Sb1 I3 173.86(4) . . ?
I1 Sb1 I4 90.91(3) . . ?
I1 Sb1 I4 90.91(3) . 7_565 ?
I1 Sb1 I2 87.86(2) . 3_656 ?
I1 Sb1 I2 87.86(2) . . ?
I2 Sb1 I3 88.010(17) 3_656 . ?
I2 Sb1 I3 88.010(17) . . ?
I2 Sb1 I2 95.470(18) . 3_656 ?
Sb1 I2 Sb1 180.00(2) 5_656 . ?
C3 C4 C3 124.8(14) . 7 ?
C3 N1 C1 100.4(11) . . ?
C3 N1 C2 93.4(10) . . ?
C1 N1 C2 130.8(12) . . ?
N1 C3 C4 118.7(12) . . ?
C1 C1 N1 115.2(7) 7 . ?
N1 C2 C2 111.5(8) . 7 ?

loop_
_geom_bond_atom_site_label_1
_geom_bond_atom_site_label_2
_geom_bond_distance
_geom_bond_site_symmetry_2
_geom_bond_publ_flag
Sb1 I3 3.1691(10) . ?
Sb1 I4 2.9456(7) . ?
Sb1 I4 2.9457(7) 7_565 ?
Sb1 I1 2.8909(10) . ?
Sb1 I2 3.1066(4) 3_656 ?
Sb1 I2 3.1066(4) . ?
C4 C3 1.490(8) 7 ?
C4 C3 1.490(8) . ?
N1 C3 1.469(9) . ?
N1 C1 1.515(9) . ?
N1 C2 1.543(9) . ?
C1 C1 1.41(3) 7 ?
C2 C2 1.57(3) 7 ?

loop_
_geom_torsion_atom_site_label_1
_geom_torsion_atom_site_label_2
_geom_torsion_atom_site_label_3
_geom_torsion_atom_site_label_4
_geom_torsion
_geom_torsion_site_symmetry_1
_geom_torsion_site_symmetry_2
_geom_torsion_site_symmetry_3
_geom_torsion_site_symmetry_4
_geom_torsion_publ_flag
C3 C4 C3 N1 0(3) 7 . . . ?
C3 N1 C1 C1 -83.8(9) . . . 7 ?
C3 N1 C2 C2 87.5(7) . . . 7 ?
C1 N1 C3 C4 64.1(16) . . . . ?
C1 N1 C2 C2 -19.4(15) . . . 7 ?
C2 N1 C3 C4 -68.5(16) . . . . ?
C2 N1 C1 C1 20.0(16) . . . 7 ?
